data_4034408
loop_
_publ_author_name
'Li, Shasha'
'Zhang, Jinxia'
'Li, Hongjie'
'Feng, Lifei'
'Jiao, Peng'

_publ_section_title
;
 Preparation and Application of Amino Phosphine Ligands Bearing
 Spiro[indane-1,2'-pyrrolidine] Backbone.
;
_journal_issue 15
_journal_name_full 'The Journal of organic chemistry'
_journal_page_first 9460
_journal_page_last 9473
_journal_paper_doi 10.1021/acs.joc.9b00875
_journal_volume 84
_journal_year 2019
_chemical_absolute_configuration ad
_chemical_formula_moiety 'C13 H14 Br N O2'
_chemical_formula_sum 'C13 H14 Br N O2'
_chemical_formula_weight 296.16
_space_group_crystal_system orthorhombic
_space_group_IT_number 19
_space_group_name_Hall 'P 2ac 2ab'
_space_group_name_H-M_alt 'P 21 21 21'
_atom_sites_solution_hydrogens geom
_audit_creation_date 2017-04-24
_audit_creation_method
;
Olex2 1.2
(compiled 2017.03.28 svn.r3405 for OlexSys, GUI svn.r5335)
;
_cell_angle_alpha 90
_cell_angle_beta 90
_cell_angle_gamma 90
_cell_formula_units_Z 4
_cell_length_a 8.0131(2)
_cell_length_b 8.5786(2)
_cell_length_c 18.3195(5)
_cell_measurement_reflns_used 1879
_cell_measurement_temperature 293(2)
_cell_measurement_theta_max 72.7280
_cell_measurement_theta_min 4.8170
_cell_volume 1259.30(6)
_computing_cell_refinement 'CrysAlisPro 1.171.38.46 (Rigaku OD, 2015)'
_computing_data_collection 'CrysAlisPro 1.171.38.46 (Rigaku OD, 2015)'
_computing_data_reduction 'CrysAlisPro 1.171.38.46 (Rigaku OD, 2015)'
_computing_molecular_graphics 'Olex2 (Dolomanov et al., 2009)'
_computing_publication_material 'Olex2 (Dolomanov et al., 2009)'
_computing_structure_refinement 'ShelXL (Sheldrick, 2015)'
_diffrn_ambient_temperature 293(2)
_diffrn_detector 'CCD plate'
_diffrn_detector_area_resol_mean 5.3127
_diffrn_detector_type AtlasS2
_diffrn_measured_fraction_theta_full 0.999
_diffrn_measured_fraction_theta_max 0.974
_diffrn_measurement_details
;
List of Runs (angles in degrees, time in seconds):

  # Type    Start    End  Width  t~exp~   \w     \q     \k     \f   Frames
--------------------------------------------------------------------------
  1  \w     -3.00  46.00   1.00    1.00    --  -41.49   0.00 -60.00   49
  2  \w     67.00  97.00   1.00    1.00    --   41.49-125.00-180.00   30
  3  \w     39.00 125.00   1.00    1.00    --  107.52 -61.00-150.00   86
  4  \w     33.00 101.00   1.00    1.00    --  107.52 -94.00 120.00   68
  5  \w    109.00 142.00   1.00    1.00    --  107.52 125.00-180.00   33
  6  \w     98.00 168.00   1.00    1.00    --  107.52 125.00 120.00   70
  7  \w    -90.00 -20.00   1.00    1.00    --  -41.49   0.00 -60.00   70
;
_diffrn_measurement_device 'four-circle diffractometer'
_diffrn_measurement_device_type 'SuperNova, Dual, Cu at zero, AtlasS2'
_diffrn_measurement_method '\w scans'
_diffrn_orient_matrix_type 'CrysAlisPro convention (1999,Acta A55,543-557)'
_diffrn_orient_matrix_UB_11 -0.1696724000
_diffrn_orient_matrix_UB_12 0.0685298000
_diffrn_orient_matrix_UB_13 -0.0230289000
_diffrn_orient_matrix_UB_21 0.0826204000
_diffrn_orient_matrix_UB_22 0.0756935000
_diffrn_orient_matrix_UB_23 -0.0671794000
_diffrn_orient_matrix_UB_31 -0.0363378000
_diffrn_orient_matrix_UB_32 -0.1477708000
_diffrn_orient_matrix_UB_33 -0.0450664000
_diffrn_radiation_monochromator mirror
_diffrn_radiation_probe x-ray
_diffrn_radiation_type CuK\a
_diffrn_radiation_wavelength 1.54184
_diffrn_reflns_av_R_equivalents 0.0230
_diffrn_reflns_av_unetI/netI 0.0297
_diffrn_reflns_Laue_measured_fraction_full 0.999
_diffrn_reflns_Laue_measured_fraction_max 0.974
_diffrn_reflns_limit_h_max 6
_diffrn_reflns_limit_h_min -9
_diffrn_reflns_limit_k_max 6
_diffrn_reflns_limit_k_min -10
_diffrn_reflns_limit_l_max 15
_diffrn_reflns_limit_l_min -22
_diffrn_reflns_number 3061
_diffrn_reflns_point_group_measured_fraction_full 0.899
_diffrn_reflns_point_group_measured_fraction_max 0.863
_diffrn_reflns_theta_full 67.684
_diffrn_reflns_theta_max 73.214
_diffrn_reflns_theta_min 4.828
_diffrn_source 'micro-focus sealed X-ray tube'
_diffrn_source_type 'SuperNova (Cu) X-ray Source'
_exptl_absorpt_coefficient_mu 4.370
_exptl_absorpt_correction_T_max 1.00000
_exptl_absorpt_correction_T_min 0.50472
_exptl_absorpt_correction_type multi-scan
_exptl_absorpt_process_details
;
CrysAlisPro 1.171.38.46 (Rigaku Oxford Diffraction, 2015)
Empirical absorption correction using spherical harmonics,
 implemented in SCALE3 ABSPACK scaling algorithm.
;
_exptl_crystal_colour colourless
_exptl_crystal_colour_primary colourless
_exptl_crystal_density_diffrn 1.562
_exptl_crystal_description block
_exptl_crystal_F_000 600
_exptl_crystal_size_max 0.3
_exptl_crystal_size_mid 0.3
_exptl_crystal_size_min 0.3
_refine_diff_density_max 0.541
_refine_diff_density_min -0.596
_refine_diff_density_rms 0.074
_refine_ls_abs_structure_details
;
 Flack x determined using 617 quotients [(I+)-(I-)]/[(I+)+(I-)]
 (Parsons, Flack and Wagner, Acta Cryst. B69 (2013) 249-259).
;
_refine_ls_abs_structure_Flack -0.06(4)
_refine_ls_extinction_method none
_refine_ls_goodness_of_fit_ref 1.065
_refine_ls_hydrogen_treatment constr
_refine_ls_matrix_type full
_refine_ls_number_parameters 155
_refine_ls_number_reflns 2176
_refine_ls_number_restraints 0
_refine_ls_restrained_S_all 1.065
_refine_ls_R_factor_all 0.0562
_refine_ls_R_factor_gt 0.0535
_refine_ls_shift/su_max 0.000
_refine_ls_shift/su_mean 0.000
_refine_ls_structure_factor_coef Fsqd
_refine_ls_weighting_details 'w=1/[\s^2^(Fo^2^)+(0.0926P)^2^+0.4700P] where P=(Fo^2^+2Fc^2^)/3'
_refine_ls_weighting_scheme calc
_refine_ls_wR_factor_gt 0.1524
_refine_ls_wR_factor_ref 0.1569
_reflns_Friedel_coverage 0.514
_reflns_Friedel_fraction_full 0.757
_reflns_Friedel_fraction_max 0.706
_reflns_number_gt 2022
_reflns_number_total 2176
_reflns_threshold_expression 'I > 2\s(I)'
_cod_data_source_file 6b.cif
_cod_data_source_block 20170421b
_cod_database_code 4034408
_shelx_shelxl_version_number 2014/7
_chemical_oxdiff_formula c1h1n1o1Br1
_shelx_space_group_comment
;
The symmetry employed for this shelxl refinement is uniquely defined
by the following loop, which should always be used as a source of
symmetry information in preference to the above space-group names.
They are only intended as comments.
;
_reflns_odcompleteness_completeness 99.78
_reflns_odcompleteness_iscentric 1
_reflns_odcompleteness_theta 67.13
_olex2_refinement_description
;
1. Fixed Uiso
 At 1.2 times of:
  All C(H) groups, All C(H,H) groups, All N(H) groups
 At 1.5 times of:
  All C(H,H,H) groups
2.a Secondary CH2 refined with riding coordinates:
 C2(H2A,H2B), C11(H11A,H11B), C3(H3A,H3B), C12(H12A,H12B)
2.b Aromatic/amide H refined with riding coordinates:
 N10(H10), C7(H7), C6(H6)
2.c Idealised Me refined as rotating group:
 C17(H17A,H17B,H17C)
;
_olex2_submission_special_instructions 'No special instructions were received'
_oxdiff_exptl_absorpt_empirical_details
;
Empirical correction (ABSPACK) includes:
- Absorption correction using spherical harmonics
- Frame scaling
;
_oxdiff_exptl_absorpt_empirical_full_max 1.670
_oxdiff_exptl_absorpt_empirical_full_min 0.592

loop_
_space_group_symop_operation_xyz
'x, y, z'
'-x+1/2, -y, z+1/2'
'-x, y+1/2, -z+1/2'
'x+1/2, -y+1/2, -z'

loop_
_atom_site_label
_atom_site_type_symbol
_atom_site_fract_x
_atom_site_fract_y
_atom_site_fract_z
_atom_site_U_iso_or_equiv
_atom_site_adp_type
_atom_site_occupancy
_atom_site_site_symmetry_order
_atom_site_calc_flag
_atom_site_refinement_flags_posn
Br15 Br 0.49159(15) 0.27553(10) 0.43991(7) 0.1277(7) Uani 1 1 d .
O14 O 0.0058(5) 0.9762(5) 0.2304(2) 0.0547(10) Uani 1 1 d .
N10 N 0.0916(5) 0.8009(5) 0.3162(2) 0.0379(8) Uani 1 1 d .
H10 H 0.0599 0.7185 0.2933 0.045 Uiso 1 1 calc R
O16 O 0.4796(5) 0.9296(6) 0.3227(2) 0.0654(12) Uani 1 1 d .
C1 C 0.1755(6) 0.7931(6) 0.3878(2) 0.0372(9) Uani 1 1 d .
C4 C 0.3478(7) 0.5685(7) 0.4066(3) 0.0476(12) Uani 1 1 d .
C9 C 0.3469(6) 0.7190(6) 0.3802(2) 0.0395(10) Uani 1 1 d .
C13 C 0.0678(6) 0.9436(6) 0.2892(3) 0.0422(10) Uani 1 1 d .
C8 C 0.4918(6) 0.7812(7) 0.3482(3) 0.0483(12) Uani 1 1 d .
C2 C 0.0902(7) 0.6812(8) 0.4421(3) 0.0571(14) Uani 1 1 d .
H2A H 0.0983 0.7219 0.4914 0.069 Uiso 1 1 calc R
H2B H -0.0268 0.6689 0.4299 0.069 Uiso 1 1 calc R
C11 C 0.1685(8) 0.9652(7) 0.4123(3) 0.0539(13) Uani 1 1 d .
H11A H 0.0816 0.9798 0.4486 0.065 Uiso 1 1 calc R
H11B H 0.2743 0.9964 0.4335 0.065 Uiso 1 1 calc R
C3 C 0.1804(8) 0.5257(8) 0.4365(3) 0.0622(16) Uani 1 1 d .
H3A H 0.1906 0.4768 0.4840 0.075 Uiso 1 1 calc R
H3B H 0.1221 0.4554 0.4038 0.075 Uiso 1 1 calc R
C12 C 0.1311(8) 1.0617(7) 0.3442(3) 0.0575(14) Uani 1 1 d .
H12A H 0.0469 1.1401 0.3542 0.069 Uiso 1 1 calc R
H12B H 0.2311 1.1129 0.3265 0.069 Uiso 1 1 calc R
C7 C 0.6341(7) 0.6898(11) 0.3444(3) 0.0667(19) Uani 1 1 d .
H7 H 0.7307 0.7302 0.3235 0.080 Uiso 1 1 calc R
C5 C 0.4927(10) 0.4815(8) 0.4019(4) 0.0682(18) Uani 1 1 d .
C6 C 0.6339(8) 0.5398(10) 0.3712(4) 0.075(2) Uani 1 1 d .
H6 H 0.7297 0.4789 0.3684 0.090 Uiso 1 1 calc R
C17 C 0.6270(9) 0.9989(14) 0.2943(5) 0.100(3) Uani 1 1 d .
H17A H 0.6693 0.9360 0.2550 0.150 Uiso 1 1 calc GR
H17B H 0.7094 1.0059 0.3321 0.150 Uiso 1 1 calc GR
H17C H 0.6018 1.1014 0.2764 0.150 Uiso 1 1 calc GR

loop_
_atom_site_aniso_label
_atom_site_aniso_U_11
_atom_site_aniso_U_22
_atom_site_aniso_U_33
_atom_site_aniso_U_23
_atom_site_aniso_U_13
_atom_site_aniso_U_12
Br15 0.1433(10) 0.0481(5) 0.1916(13) -0.0027(5) -0.1027(10) 0.0056(5)
O14 0.0485(19) 0.063(2) 0.053(2) 0.0102(18) -0.012(2) 0.0041(19)
N10 0.0316(17) 0.045(2) 0.0373(18) -0.0042(17) -0.0072(15) -0.0029(16)
O16 0.0388(19) 0.091(3) 0.066(2) 0.029(2) 0.0021(18) -0.018(2)
C1 0.034(2) 0.047(2) 0.0302(19) 0.003(2) -0.0004(16) -0.006(2)
C4 0.050(3) 0.048(3) 0.045(2) -0.002(2) -0.022(2) -0.007(2)
C9 0.033(2) 0.054(3) 0.032(2) -0.001(2) -0.0057(16) -0.004(2)
C13 0.0303(19) 0.046(2) 0.051(3) 0.002(2) -0.004(2) 0.003(2)
C8 0.031(2) 0.075(3) 0.039(2) 0.003(2) -0.0056(18) -0.005(3)
C2 0.049(3) 0.079(4) 0.043(3) 0.011(3) 0.006(2) -0.018(3)
C11 0.059(3) 0.055(3) 0.048(3) -0.013(2) -0.002(3) -0.003(3)
C3 0.066(4) 0.063(3) 0.058(3) 0.016(3) -0.015(3) -0.025(3)
C12 0.059(3) 0.048(3) 0.065(3) -0.006(3) -0.012(3) 0.002(3)
C7 0.035(2) 0.110(6) 0.054(3) -0.007(4) -0.005(2) 0.004(3)
C5 0.080(4) 0.058(3) 0.067(4) -0.009(3) -0.039(4) 0.010(4)
C6 0.051(3) 0.092(5) 0.081(4) -0.028(4) -0.028(3) 0.028(3)
C17 0.051(4) 0.158(9) 0.090(5) 0.053(6) 0.004(4) -0.035(5)

loop_
_atom_type_symbol
_atom_type_description
_atom_type_scat_dispersion_real
_atom_type_scat_dispersion_imag
_atom_type_scat_source
C C 0.0181 0.0091 'International Tables Vol C Tables 4.2.6.8 and 6.1.1.4'
H H 0.0000 0.0000 'International Tables Vol C Tables 4.2.6.8 and 6.1.1.4'
Br Br -0.6763 1.2805 'International Tables Vol C Tables 4.2.6.8 and 6.1.1.4'
N N 0.0311 0.0180 'International Tables Vol C Tables 4.2.6.8 and 6.1.1.4'
O O 0.0492 0.0322 'International Tables Vol C Tables 4.2.6.8 and 6.1.1.4'

loop_
_geom_angle_atom_site_label_1
_geom_angle_atom_site_label_2
_geom_angle_atom_site_label_3
_geom_angle
C1 N10 H10 122.1
C13 N10 H10 122.1
C13 N10 C1 115.9(4)
C8 O16 C17 117.2(6)
N10 C1 C9 110.5(4)
N10 C1 C2 113.6(4)
N10 C1 C11 101.5(4)
C9 C1 C2 101.5(4)
C9 C1 C11 117.3(4)
C2 C1 C11 113.0(4)
C9 C4 C3 110.7(5)
C9 C4 C5 119.2(6)
C5 C4 C3 130.1(6)
C4 C9 C1 111.4(4)
C4 C9 C8 119.8(5)
C8 C9 C1 128.7(5)
O14 C13 N10 126.6(5)
O14 C13 C12 124.8(5)
N10 C13 C12 108.6(4)
O16 C8 C9 116.0(5)
O16 C8 C7 124.9(5)
C7 C8 C9 119.1(6)
C1 C2 H2A 110.3
C1 C2 H2B 110.3
H2A C2 H2B 108.6
C3 C2 C1 106.9(5)
C3 C2 H2A 110.3
C3 C2 H2B 110.3
C1 C11 H11A 110.4
C1 C11 H11B 110.4
H11A C11 H11B 108.6
C12 C11 C1 106.7(4)
C12 C11 H11A 110.4
C12 C11 H11B 110.4
C4 C3 C2 103.7(5)
C4 C3 H3A 111.0
C4 C3 H3B 111.0
C2 C3 H3A 111.0
C2 C3 H3B 111.0
H3A C3 H3B 109.0
C13 C12 C11 104.3(5)
C13 C12 H12A 110.9
C13 C12 H12B 110.9
C11 C12 H12A 110.9
C11 C12 H12B 110.9
H12A C12 H12B 108.9
C8 C7 H7 119.7
C6 C7 C8 120.7(6)
C6 C7 H7 119.7
C4 C5 Br15 118.3(6)
C6 C5 Br15 119.9(6)
C6 C5 C4 121.8(6)
C7 C6 H6 120.3
C5 C6 C7 119.5(6)
C5 C6 H6 120.3
O16 C17 H17A 109.5
O16 C17 H17B 109.5
O16 C17 H17C 109.5
H17A C17 H17B 109.5
H17A C17 H17C 109.5
H17B C17 H17C 109.5

loop_
_geom_bond_atom_site_label_1
_geom_bond_atom_site_label_2
_geom_bond_distance
Br15 C5 1.899(7)
O14 C13 1.219(6)
N10 H10 0.8600
N10 C1 1.475(5)
N10 C13 1.334(7)
O16 C8 1.360(7)
O16 C17 1.421(7)
C1 C9 1.519(7)
C1 C2 1.542(7)
C1 C11 1.545(8)
C4 C9 1.379(7)
C4 C3 1.494(9)
C4 C5 1.383(9)
C9 C8 1.406(7)
C13 C12 1.516(8)
C8 C7 1.385(8)
C2 H2A 0.9700
C2 H2B 0.9700
C2 C3 1.521(10)
C11 H11A 0.9700
C11 H11B 0.9700
C11 C12 1.528(8)
C3 H3A 0.9700
C3 H3B 0.9700
C12 H12A 0.9700
C12 H12B 0.9700
C7 H7 0.9300
C7 C6 1.378(12)
C5 C6 1.359(12)
C6 H6 0.9300
C17 H17A 0.9600
C17 H17B 0.9600
C17 H17C 0.9600

loop_
_geom_torsion_atom_site_label_1
_geom_torsion_atom_site_label_2
_geom_torsion_atom_site_label_3
_geom_torsion_atom_site_label_4
_geom_torsion
Br15 C5 C6 C7 -179.4(5)
O14 C13 C12 C11 170.9(5)
N10 C1 C9 C4 -105.2(4)
N10 C1 C9 C8 71.6(6)
N10 C1 C2 C3 95.2(5)
N10 C1 C11 C12 -17.0(5)
N10 C13 C12 C11 -9.0(6)
O16 C8 C7 C6 -179.4(6)
C1 N10 C13 O14 177.7(5)
C1 N10 C13 C12 -2.4(6)
C1 C9 C8 O16 2.6(7)
C1 C9 C8 C7 -177.2(5)
C1 C2 C3 C4 23.0(6)
C1 C11 C12 C13 16.3(6)
C4 C9 C8 O16 179.1(4)
C4 C9 C8 C7 -0.7(7)
C4 C5 C6 C7 0.4(10)
C9 C1 C2 C3 -23.4(5)
C9 C1 C11 C12 103.4(5)
C9 C4 C3 C2 -13.6(6)
C9 C4 C5 Br15 179.1(4)
C9 C4 C5 C6 -0.7(9)
C9 C8 C7 C6 0.4(8)
C13 N10 C1 C9 -112.7(5)
C13 N10 C1 C2 134.0(5)
C13 N10 C1 C11 12.4(5)
C8 C7 C6 C5 -0.3(10)
C2 C1 C9 C4 15.6(5)
C2 C1 C9 C8 -167.6(5)
C2 C1 C11 C12 -139.0(5)
C11 C1 C9 C4 139.2(4)
C11 C1 C9 C8 -44.0(7)
C11 C1 C2 C3 -149.9(5)
C3 C4 C9 C1 -1.5(6)
C3 C4 C9 C8 -178.6(4)
C3 C4 C5 Br15 -1.6(8)
C3 C4 C5 C6 178.6(6)
C5 C4 C9 C1 177.9(4)
C5 C4 C9 C8 0.8(7)
C5 C4 C3 C2 167.0(5)
C17 O16 C8 C9 176.1(6)
C17 O16 C8 C7 -4.1(9)
